data_1530535
loop_
_publ_author_name
'Palkina, K.K.'
'Maksimova, S.I.'
'Chalisova, N.A.'
'Lavrov, A.V.'

_publ_section_title
;
 Synthesis and structure of palladium polyphosphate Pd (P O3)2 crystals
;
_journal_name_full 'Doklady Akademii Nauk SSSR'
_journal_page_first 829
_journal_page_last 831
_journal_volume 242
_journal_year 1978
_chemical_formula_sum 'O6 P2 Pd'
_chemical_name_systematic 'Pd (P O3)2'
_space_group_IT_number 53
_symmetry_space_group_name_Hall '-P 2 2ac'
_symmetry_space_group_name_H-M 'P c n m'
_cell_angle_alpha 90
_cell_angle_beta 90
_cell_angle_gamma 90
_cell_formula_units_Z 2
_cell_length_a 4.233
_cell_length_b 4.571
_cell_length_c 12.472
_cell_volume 241.321
_citation_journal_id_ASTM DANKAS
_cod_data_source_file Palkina_DANKAS_1978_499.cif
_cod_data_source_block O6P2Pd1
_cod_original_cell_volume 241.3213
_cod_original_sg_symbol_Hall '-P 2ac 2 (z,y,-x)'
_cod_original_formula_sum 'O6 P2 Pd1'
_cod_database_code 1530535

loop_
_symmetry_equiv_pos_as_xyz
x,y,z
x+1/2,-y,-z+1/2
-x,-y,z
-x+1/2,y,-z+1/2
-x,-y,-z
-x-1/2,y,z-1/2
x,y,-z
x-1/2,-y,z-1/2

loop_
_atom_site_label
_atom_site_type_symbol
_atom_site_fract_x
_atom_site_fract_y
_atom_site_fract_z
_atom_site_occupancy
_atom_site_U_iso_or_equiv
Pd1 Pd+2 0 0 0 1 0.0
P1 P+5 0 0.5 0.17217 1 0.0
O2 O-2 0.25 0.3519 0.25 1 0.0
O1 O-2 0.1692 0.73422 0.11294 1 0.0
